data_4036145
loop_
_publ_author_name
'Priebbenow, Daniel L.'
'Gable, Robert W.'
'Baell, Jonathan'

_publ_section_title
;
 Regio- and stereoselective iodoacyloxylations of alkynes.
;
_journal_issue 9
_journal_name_full 'The Journal of organic chemistry'
_journal_page_first 4412
_journal_page_last 4418
_journal_paper_doi 10.1021/acs.joc.5b00250
_journal_volume 80
_journal_year 2015
_chemical_formula_moiety 'C21 H15 I O2'
_chemical_formula_sum 'C21 H15 I O2'
_chemical_formula_weight 426.23
_space_group_crystal_system triclinic
_space_group_IT_number 2
_space_group_name_Hall '-P 1'
_space_group_name_H-M_alt 'P -1'
_atom_sites_solution_hydrogens geom
_audit_creation_date 2015-01-29
_audit_creation_method
;
Olex2 1.2
(compiled 2015.01.26 svn.r3151 for OlexSys, GUI svn.r4998)
;
_cell_angle_alpha 89.483(4)
_cell_angle_beta 88.583(4)
_cell_angle_gamma 72.496(4)
_cell_formula_units_Z 2
_cell_length_a 5.7653(2)
_cell_length_b 8.9351(4)
_cell_length_c 17.7277(9)
_cell_measurement_reflns_used 4102
_cell_measurement_temperature 130.01(10)
_cell_measurement_theta_max 76.1670
_cell_measurement_theta_min 4.9770
_cell_volume 870.66(7)
_computing_cell_refinement
;
CrysAlisPro, Agilent Technologies,
Version 1.171.37.34 (release 22-05-2014 CrysAlis171 .NET)
(compiled May 22 2014,16:03:01)
;
_computing_data_collection
;
CrysAlisPro, Agilent Technologies,
Version 1.171.37.34 (release 22-05-2014 CrysAlis171 .NET)
(compiled May 22 2014,16:03:01)
;
_computing_data_reduction
;
CrysAlisPro, Agilent Technologies,
Version 1.171.37.34 (release 22-05-2014 CrysAlis171 .NET)
(compiled May 22 2014,16:03:01)
;
_computing_molecular_graphics 'Olex2 (Dolomanov et al., 2009)'
_computing_publication_material 'Olex2 (Dolomanov et al., 2009)'
_computing_structure_refinement 'ShelXL (Sheldrick, 2008)'
_diffrn_ambient_environment N~2~
_diffrn_ambient_temperature 130.01(10)
_diffrn_detector 'CCD plate'
_diffrn_detector_area_resol_mean 10.2273
_diffrn_detector_type Atlas
_diffrn_measured_fraction_theta_full 0.997
_diffrn_measured_fraction_theta_max 0.986
_diffrn_measurement_details
;
#__ type_ start__ end____ width___ exp.time_
  1 omega  -35.00   -1.00   1.0000    1.6250
omega____ theta____ kappa____ phi______ frames
    -      -41.8673  -19.0000  -30.0000 34

#__ type_ start__ end____ width___ exp.time_
  2 omega    2.00   28.00   1.0000    1.6250
omega____ theta____ kappa____ phi______ frames
    -      -41.8673   37.0000 -120.0000 26

#__ type_ start__ end____ width___ exp.time_
  3 omega    6.00   83.00   1.0000    1.6250
omega____ theta____ kappa____ phi______ frames
    -       41.8673  -99.0000  -60.0000 77

#__ type_ start__ end____ width___ exp.time_
  4 omega   54.00   81.00   1.0000    1.6250
omega____ theta____ kappa____ phi______ frames
    -       41.8673 -125.0000 -120.0000 27

#__ type_ start__ end____ width___ exp.time_
  5 omega   24.00   51.00   1.0000    1.6250
omega____ theta____ kappa____ phi______ frames
    -       41.8673 -125.0000 -120.0000 27

#__ type_ start__ end____ width___ exp.time_
  6 omega   39.00   65.00   1.0000    7.5000
omega____ theta____ kappa____ phi______ frames
    -      112.0000 -111.0000 -180.0000 26

#__ type_ start__ end____ width___ exp.time_
  7 omega   69.00  113.00   1.0000    7.5000
omega____ theta____ kappa____ phi______ frames
    -      112.0000 -111.0000 -180.0000 44

#__ type_ start__ end____ width___ exp.time_
  8 omega   86.00  113.00   1.0000    7.5000
omega____ theta____ kappa____ phi______ frames
    -      112.0000 -111.0000 -120.0000 27

#__ type_ start__ end____ width___ exp.time_
  9 omega   70.00  114.00   1.0000    7.5000
omega____ theta____ kappa____ phi______ frames
    -      112.0000 -111.0000  -60.0000 44

#__ type_ start__ end____ width___ exp.time_
 10 omega   55.00   82.00   1.0000    7.5000
omega____ theta____ kappa____ phi______ frames
    -      112.0000  -94.0000 -120.0000 27

#__ type_ start__ end____ width___ exp.time_
 11 omega   51.00   89.00   1.0000    7.5000
omega____ theta____ kappa____ phi______ frames
    -      112.0000  -45.0000 -150.0000 38

#__ type_ start__ end____ width___ exp.time_
 12 omega   84.00  176.00   1.0000    7.5000
omega____ theta____ kappa____ phi______ frames
    -      112.0000   30.0000  -90.0000 92

#__ type_ start__ end____ width___ exp.time_
 13 omega  126.00  177.00   1.0000    7.5000
omega____ theta____ kappa____ phi______ frames
    -      112.0000  111.0000 -150.0000 51

#__ type_ start__ end____ width___ exp.time_
 14 omega   93.00  174.00   1.0000    7.5000
omega____ theta____ kappa____ phi______ frames
    -      112.0000   45.0000 -150.0000 81

#__ type_ start__ end____ width___ exp.time_
 15 omega   60.00   85.00   1.0000    7.5000
omega____ theta____ kappa____ phi______ frames
    -      112.0000  -30.0000   30.0000 25

#__ type_ start__ end____ width___ exp.time_
 16 omega  112.00  145.00   1.0000    7.5000
omega____ theta____ kappa____ phi______ frames
    -      112.0000  -77.0000   90.0000 33

#__ type_ start__ end____ width___ exp.time_
 17 omega   84.00  115.00   1.0000    7.5000
omega____ theta____ kappa____ phi______ frames
    -      112.0000 -111.0000   90.0000 31

#__ type_ start__ end____ width___ exp.time_
 18 omega   57.00   83.00   1.0000    7.5000
omega____ theta____ kappa____ phi______ frames
    -      112.0000 -111.0000   90.0000 26

#__ type_ start__ end____ width___ exp.time_
 19 omega   59.00   89.00   1.0000    7.5000
omega____ theta____ kappa____ phi______ frames
    -      112.0000  -77.0000   90.0000 30

#__ type_ start__ end____ width___ exp.time_
 20 omega   40.00   99.00   1.0000    7.5000
omega____ theta____ kappa____ phi______ frames
    -      112.0000  -45.0000   90.0000 59

#__ type_ start__ end____ width___ exp.time_
 21 omega   39.00  105.00   1.0000    7.5000
omega____ theta____ kappa____ phi______ frames
    -      112.0000  -94.0000    0.0000 66

#__ type_ start__ end____ width___ exp.time_
 22 omega   43.00   72.00   1.0000    7.5000
omega____ theta____ kappa____ phi______ frames
    -      112.0000  -45.0000  -30.0000 29

#__ type_ start__ end____ width___ exp.time_
 23 omega   36.00   99.00   1.0000    7.5000
omega____ theta____ kappa____ phi______ frames
    -      112.0000 -111.0000  -30.0000 63

#__ type_ start__ end____ width___ exp.time_
 24 omega   32.00   57.00   1.0000    7.5000
omega____ theta____ kappa____ phi______ frames
    -      112.0000  -94.0000 -150.0000 25

#__ type_ start__ end____ width___ exp.time_
 25 omega   29.00   73.00   1.0000    7.5000
omega____ theta____ kappa____ phi______ frames
    -      112.0000  -94.0000   60.0000 44

#__ type_ start__ end____ width___ exp.time_
 26 omega   20.00   50.00   1.0000    1.6250
omega____ theta____ kappa____ phi______ frames
    -       41.8673   57.0000   90.0000 30

#__ type_ start__ end____ width___ exp.time_
 27 omega   83.00  113.00   1.0000    1.6250
omega____ theta____ kappa____ phi______ frames
    -       41.8673   57.0000   90.0000 30

#__ type_ start__ end____ width___ exp.time_
 28 omega  129.00  158.00   1.0000    7.5000
omega____ theta____ kappa____ phi______ frames
    -      112.0000   77.0000  150.0000 29

#__ type_ start__ end____ width___ exp.time_
 29 omega  101.00  176.00   1.0000    7.5000
omega____ theta____ kappa____ phi______ frames
    -      112.0000  111.0000   90.0000 75

#__ type_ start__ end____ width___ exp.time_
 30 omega  101.00  139.00   1.0000    7.5000
omega____ theta____ kappa____ phi______ frames
    -      112.0000  111.0000  120.0000 38

#__ type_ start__ end____ width___ exp.time_
 31 omega   95.00  121.00   1.0000    7.5000
omega____ theta____ kappa____ phi______ frames
    -      112.0000   77.0000  150.0000 26

#__ type_ start__ end____ width___ exp.time_
 32 omega   -6.00   30.00   1.0000    1.6250
omega____ theta____ kappa____ phi______ frames
    -      -41.8673   37.0000  150.0000 36

#__ type_ start__ end____ width___ exp.time_
 33 omega  -47.00  -10.00   1.0000    1.6250
omega____ theta____ kappa____ phi______ frames
    -      -41.8673   37.0000  150.0000 37

#__ type_ start__ end____ width___ exp.time_
 34 omega -118.00  -43.00   1.0000    1.6250
omega____ theta____ kappa____ phi______ frames
    -      -41.8673  -19.0000  -30.0000 75
;
_diffrn_measurement_device 'four-circle diffractometer'
_diffrn_measurement_device_type 'SuperNova, Dual, Cu at zero, Atlas'
_diffrn_measurement_method '\w scans'
_diffrn_orient_matrix_UB_11 0.2232897000
_diffrn_orient_matrix_UB_12 0.0471173000
_diffrn_orient_matrix_UB_13 -0.0281107000
_diffrn_orient_matrix_UB_21 0.0063420000
_diffrn_orient_matrix_UB_22 0.0799360000
_diffrn_orient_matrix_UB_23 0.0762308000
_diffrn_orient_matrix_UB_31 0.1692549000
_diffrn_orient_matrix_UB_32 -0.1551593000
_diffrn_orient_matrix_UB_33 0.0309051000
_diffrn_radiation_monochromator mirror
_diffrn_radiation_probe x-ray
_diffrn_radiation_type CuK\a
_diffrn_radiation_wavelength 1.54184
_diffrn_reflns_av_unetI/netI 0.0317
_diffrn_reflns_Laue_measured_fraction_full 0.997
_diffrn_reflns_Laue_measured_fraction_max 0.986
_diffrn_reflns_limit_h_max 7
_diffrn_reflns_limit_h_min -6
_diffrn_reflns_limit_k_max 11
_diffrn_reflns_limit_k_min -11
_diffrn_reflns_limit_l_max 22
_diffrn_reflns_limit_l_min -22
_diffrn_reflns_number 6516
_diffrn_reflns_point_group_measured_fraction_full 0.997
_diffrn_reflns_point_group_measured_fraction_max 0.986
_diffrn_reflns_theta_full 75.000
_diffrn_reflns_theta_max 77.384
_diffrn_reflns_theta_min 4.991
_diffrn_source 'sealed X-ray tube'
_diffrn_source_type 'SuperNova (Cu) X-ray Source'
_exptl_absorpt_coefficient_mu 14.519
_exptl_absorpt_correction_T_max 0.817
_exptl_absorpt_correction_T_min 0.130
_exptl_absorpt_correction_type gaussian
_exptl_absorpt_process_details
;
CrysAlisPro, Agilent Technologies,
Version 1.171.37.34 (release 22-05-2014 CrysAlis171 .NET)
(compiled May 22 2014,16:03:01)
Numerical absorption correction based on gaussian integration over
			a multifaceted crystal model
Empirical absorption correction using spherical harmonics,
 implemented in SCALE3 ABSPACK scaling algorithm.
;
_exptl_crystal_colour colourless
_exptl_crystal_density_diffrn 1.626
_exptl_crystal_description plate
_exptl_crystal_F_000 420
_exptl_crystal_size_max 0.3458
_exptl_crystal_size_mid 0.1083
_exptl_crystal_size_min 0.0142
_refine_diff_density_max 1.773
_refine_diff_density_min -1.101
_refine_diff_density_rms 0.143
_refine_ls_extinction_method none
_refine_ls_goodness_of_fit_ref 1.083
_refine_ls_hydrogen_treatment constr
_refine_ls_matrix_type full
_refine_ls_number_parameters 219
_refine_ls_number_reflns 6516
_refine_ls_number_restraints 0
_refine_ls_restrained_S_all 1.083
_refine_ls_R_factor_all 0.0493
_refine_ls_R_factor_gt 0.0454
_refine_ls_shift/su_max 0.006
_refine_ls_shift/su_mean 0.000
_refine_ls_structure_factor_coef Fsqd
_refine_ls_weighting_details 'w=1/[\s^2^(Fo^2^)+(0.0644P)^2^+2.2234P] where P=(Fo^2^+2Fc^2^)/3'
_refine_ls_weighting_scheme calc
_refine_ls_wR_factor_gt 0.1358
_refine_ls_wR_factor_ref 0.1376
_reflns_Friedel_coverage 0.000
_reflns_number_gt 5844
_reflns_number_total 6516
_reflns_threshold_expression 'I > 2\s(I)'
_cod_data_source_file jo5b00250_si_002.cif
_cod_data_source_block rwg2015_3chklf5
_cod_original_cell_volume 870.67(7)
_cod_database_code 4036145
_chemical_oxdiff_formula 'C21 H15 O2 I'
_shelx_space_group_comment
;
The symmetry employed for this shelxl refinement is uniquely defined
by the following loop, which should always be used as a source of
symmetry information in preference to the above space-group names.
They are only intended as comments.
;
_diffrn_oxdiff_twin_integration_method simultaneous
_olex2_refinement_description
;
1. Twinned data refinement
 Scales: 0.45(4) 0.303(16) 0.25(4)
2. Fixed Uiso
 At 1.2 times of:
  All C(H) groups
3.a Aromatic/amide H refined with riding coordinates:
 C3(H3), C4(H4), C5(H5), C6(H6), C7(H7), C11(H11), C12(H12), C13(H13),
 C14(H14), C15(H15), C17(H17), C18(H18), C19(H19), C20(H20), C21(H21)
;
_shelx_shelxl_version_number 2014/7
_olex2_submission_special_instructions 'No special instructions were received'

loop_
_space_group_symop_operation_xyz
'x, y, z'
'-x, -y, -z'

loop_
_atom_site_label
_atom_site_type_symbol
_atom_site_fract_x
_atom_site_fract_y
_atom_site_fract_z
_atom_site_U_iso_or_equiv
_atom_site_adp_type
_atom_site_occupancy
_atom_site_site_symmetry_order
_atom_site_calc_flag
_atom_site_refinement_flags_posn
I1 I 0.24953(8) 0.29165(5) 0.06566(2) 0.03388(15) Uani 1 1 d .
O1 O 0.1337(7) 0.5021(5) 0.2873(2) 0.0245(8) Uani 1 1 d .
O2 O -0.2170(8) 0.4494(6) 0.3161(3) 0.0347(10) Uani 1 1 d .
C1 C 0.1556(10) 0.4463(7) 0.1582(4) 0.0267(12) Uani 1 1 d .
C2 C 0.0725(11) 0.6151(7) 0.1378(4) 0.0254(11) Uani 1 1 d .
C3 C -0.1640(11) 0.7088(8) 0.1566(4) 0.0286(12) Uani 1 1 d .
H3 H -0.2714 0.6644 0.1838 0.034 Uiso 1 1 calc R
C4 C -0.2423(11) 0.8655(8) 0.1360(4) 0.0299(12) Uani 1 1 d .
H4 H -0.4032 0.9279 0.1485 0.036 Uiso 1 1 calc R
C5 C -0.0869(12) 0.9307(8) 0.0972(4) 0.0303(12) Uani 1 1 d .
H5 H -0.1414 1.0379 0.0825 0.036 Uiso 1 1 calc R
C6 C 0.1499(12) 0.8403(8) 0.0795(4) 0.0299(13) Uani 1 1 d .
H6 H 0.2584 0.8865 0.0541 0.036 Uiso 1 1 calc R
C7 C 0.2269(11) 0.6834(8) 0.0988(4) 0.0292(12) Uani 1 1 d .
H7 H 0.3873 0.6214 0.0852 0.035 Uiso 1 1 calc R
C8 C 0.1761(10) 0.3900(7) 0.2283(4) 0.0261(11) Uani 1 1 d .
C9 C -0.0674(10) 0.5130(7) 0.3317(4) 0.0244(11) Uani 1 1 d .
C10 C -0.0796(10) 0.6118(7) 0.3988(3) 0.0225(11) Uani 1 1 d .
C11 C -0.2647(10) 0.6220(7) 0.4526(4) 0.0262(12) Uani 1 1 d .
H11 H -0.3790 0.5662 0.4453 0.031 Uiso 1 1 calc R
C12 C -0.2825(11) 0.7122(8) 0.5160(4) 0.0321(13) Uani 1 1 d .
H12 H -0.4080 0.7176 0.5526 0.039 Uiso 1 1 calc R
C13 C -0.1173(12) 0.7962(8) 0.5271(4) 0.0327(13) Uani 1 1 d .
H13 H -0.1301 0.8588 0.5709 0.039 Uiso 1 1 calc R
C14 C 0.0659(12) 0.7872(8) 0.4734(4) 0.0326(13) Uani 1 1 d .
H14 H 0.1774 0.8452 0.4804 0.039 Uiso 1 1 calc R
C15 C 0.0875(11) 0.6949(7) 0.4099(4) 0.0268(12) Uani 1 1 d .
H15 H 0.2154 0.6878 0.3740 0.032 Uiso 1 1 calc R
C16 C 0.2643(10) 0.2239(7) 0.2534(4) 0.0269(12) Uani 1 1 d .
C17 C 0.1334(10) 0.1191(8) 0.2412(4) 0.0273(12) Uani 1 1 d .
H17 H -0.0138 0.1516 0.2142 0.033 Uiso 1 1 calc R
C18 C 0.2184(11) -0.0328(8) 0.2684(4) 0.0290(12) Uani 1 1 d .
H18 H 0.1297 -0.1047 0.2596 0.035 Uiso 1 1 calc R
C19 C 0.4312(11) -0.0811(8) 0.3084(4) 0.0306(13) Uani 1 1 d .
H19 H 0.4883 -0.1855 0.3269 0.037 Uiso 1 1 calc R
C20 C 0.5616(10) 0.0244(8) 0.3214(4) 0.0302(13) Uani 1 1 d .
H20 H 0.7077 -0.0082 0.3489 0.036 Uiso 1 1 calc R
C21 C 0.4788(10) 0.1764(8) 0.2944(4) 0.0278(12) Uani 1 1 d .
H21 H 0.5671 0.2483 0.3035 0.033 Uiso 1 1 calc R

loop_
_atom_site_aniso_label
_atom_site_aniso_U_11
_atom_site_aniso_U_22
_atom_site_aniso_U_33
_atom_site_aniso_U_23
_atom_site_aniso_U_13
_atom_site_aniso_U_12
I1 0.0514(3) 0.0234(2) 0.0236(2) -0.00146(13) 0.00322(15) -0.00650(15)
O1 0.0264(19) 0.026(2) 0.023(2) -0.0030(16) 0.0026(15) -0.0108(16)
O2 0.028(2) 0.043(3) 0.037(3) -0.012(2) 0.0033(18) -0.0161(19)
C1 0.025(3) 0.028(3) 0.028(3) -0.003(2) 0.002(2) -0.008(2)
C2 0.029(3) 0.022(3) 0.027(3) 0.002(2) -0.002(2) -0.010(2)
C3 0.026(3) 0.030(3) 0.028(3) 0.003(2) 0.002(2) -0.006(2)
C4 0.031(3) 0.030(3) 0.026(3) -0.001(2) -0.001(2) -0.005(2)
C5 0.039(3) 0.025(3) 0.026(3) 0.001(2) -0.005(2) -0.008(2)
C6 0.034(3) 0.027(3) 0.031(3) 0.005(2) -0.002(2) -0.013(2)
C7 0.026(3) 0.031(3) 0.032(3) 0.004(2) 0.000(2) -0.009(2)
C8 0.025(3) 0.027(3) 0.026(3) -0.002(2) 0.002(2) -0.008(2)
C9 0.022(3) 0.022(3) 0.027(3) 0.003(2) -0.001(2) -0.005(2)
C10 0.022(2) 0.019(3) 0.024(3) 0.003(2) -0.003(2) -0.002(2)
C11 0.023(3) 0.025(3) 0.030(3) 0.003(2) 0.000(2) -0.005(2)
C12 0.030(3) 0.035(3) 0.027(3) 0.000(3) 0.001(2) -0.004(2)
C13 0.040(3) 0.028(3) 0.027(3) -0.005(2) -0.004(2) -0.005(2)
C14 0.035(3) 0.029(3) 0.035(3) -0.002(3) -0.004(3) -0.011(2)
C15 0.028(3) 0.023(3) 0.030(3) 0.002(2) 0.000(2) -0.009(2)
C16 0.024(3) 0.029(3) 0.027(3) 0.001(2) 0.003(2) -0.008(2)
C17 0.022(3) 0.032(3) 0.027(3) 0.002(2) -0.002(2) -0.007(2)
C18 0.030(3) 0.028(3) 0.031(3) 0.004(2) 0.004(2) -0.012(2)
C19 0.027(3) 0.027(3) 0.034(3) 0.009(3) 0.004(2) -0.004(2)
C20 0.022(3) 0.038(3) 0.027(3) 0.003(3) -0.001(2) -0.002(2)
C21 0.025(3) 0.031(3) 0.029(3) -0.001(2) 0.000(2) -0.010(2)

loop_
_atom_type_symbol
_atom_type_description
_atom_type_scat_dispersion_real
_atom_type_scat_dispersion_imag
_atom_type_scat_source
C C 0.0181 0.0091 'International Tables Vol C Tables 4.2.6.8 and 6.1.1.4'
H H 0.0000 0.0000 'International Tables Vol C Tables 4.2.6.8 and 6.1.1.4'
O O 0.0492 0.0322 'International Tables Vol C Tables 4.2.6.8 and 6.1.1.4'
I I -0.3257 6.8362 'International Tables Vol C Tables 4.2.6.8 and 6.1.1.4'

loop_
_exptl_crystal_face_index_h
_exptl_crystal_face_index_k
_exptl_crystal_face_index_l
_exptl_crystal_face_perp_dist
_exptl_oxdiff_crystal_face_indexfrac_h
_exptl_oxdiff_crystal_face_indexfrac_k
_exptl_oxdiff_crystal_face_indexfrac_l
_exptl_oxdiff_crystal_face_x
_exptl_oxdiff_crystal_face_y
_exptl_oxdiff_crystal_face_z
1 0 0 0.1485 0.9999 0.0010 0.0004 0.2233 0.0064 0.1691
-1 0 0 0.1485 -0.9999 -0.0010 -0.0004 -0.2233 -0.0064 -0.1691
0 -1 1 0.0457 -0.0001 -0.9993 1.0013 -0.0752 -0.0035 0.1860
0 1 -1 0.0457 0.0001 0.9993 -1.0013 0.0752 0.0035 -0.1860
0 0 1 0.0071 0.0000 0.0006 1.0006 -0.0281 0.0763 0.0308
0 0 -1 0.0071 -0.0000 -0.0006 -1.0006 0.0281 -0.0763 -0.0308

loop_
_geom_angle_atom_site_label_1
_geom_angle_atom_site_label_2
_geom_angle_atom_site_label_3
_geom_angle
C9 O1 C8 115.1(4)
C2 C1 I1 114.8(4)
C8 C1 I1 120.1(5)
C8 C1 C2 125.1(6)
C3 C2 C1 120.9(5)
C7 C2 C1 120.6(6)
C7 C2 C3 118.5(6)
C2 C3 H3 119.7
C4 C3 C2 120.6(6)
C4 C3 H3 119.7
C3 C4 H4 120.0
C5 C4 C3 120.0(6)
C5 C4 H4 120.0
C4 C5 H5 119.9
C4 C5 C6 120.2(6)
C6 C5 H5 119.9
C5 C6 H6 120.0
C7 C6 C5 120.0(6)
C7 C6 H6 120.0
C2 C7 H7 119.6
C6 C7 C2 120.7(6)
C6 C7 H7 119.6
O1 C8 C16 114.7(5)
C1 C8 O1 116.5(5)
C1 C8 C16 128.4(6)
O1 C9 C10 112.4(5)
O2 C9 O1 122.7(6)
O2 C9 C10 125.0(6)
C11 C10 C9 118.5(5)
C11 C10 C15 119.4(6)
C15 C10 C9 122.2(5)
C10 C11 H11 119.8
C12 C11 C10 120.4(6)
C12 C11 H11 119.8
C11 C12 H12 119.8
C11 C12 C13 120.4(6)
C13 C12 H12 119.8
C12 C13 H13 120.3
C14 C13 C12 119.4(6)
C14 C13 H13 120.3
C13 C14 H14 119.7
C15 C14 C13 120.7(6)
C15 C14 H14 119.7
C10 C15 H15 120.1
C14 C15 C10 119.8(6)
C14 C15 H15 120.1
C17 C16 C8 121.9(5)
C17 C16 C21 120.0(6)
C21 C16 C8 118.0(5)
C16 C17 H17 120.1
C18 C17 C16 119.7(6)
C18 C17 H17 120.1
C17 C18 H18 119.6
C19 C18 C17 120.7(6)
C19 C18 H18 119.6
C18 C19 H19 120.2
C18 C19 C20 119.7(6)
C20 C19 H19 120.2
C19 C20 H20 119.9
C21 C20 C19 120.2(6)
C21 C20 H20 119.9
C16 C21 H21 120.1
C20 C21 C16 119.8(6)
C20 C21 H21 120.1

loop_
_geom_bond_atom_site_label_1
_geom_bond_atom_site_label_2
_geom_bond_distance
I1 C1 2.107(6)
O1 C8 1.420(8)
O1 C9 1.364(7)
O2 C9 1.205(8)
C1 C2 1.482(8)
C1 C8 1.332(9)
C2 C3 1.403(8)
C2 C7 1.391(8)
C3 H3 0.9500
C3 C4 1.384(9)
C4 H4 0.9500
C4 C5 1.375(9)
C5 H5 0.9500
C5 C6 1.391(9)
C6 H6 0.9500
C6 C7 1.380(9)
C7 H7 0.9500
C8 C16 1.485(8)
C9 C10 1.475(9)
C10 C11 1.396(8)
C10 C15 1.401(8)
C11 H11 0.9500
C11 C12 1.373(10)
C12 H12 0.9500
C12 C13 1.397(10)
C13 H13 0.9500
C13 C14 1.388(10)
C14 H14 0.9500
C14 C15 1.382(10)
C15 H15 0.9500
C16 C17 1.389(9)
C16 C21 1.400(8)
C17 H17 0.9500
C17 C18 1.384(9)
C18 H18 0.9500
C18 C19 1.383(9)
C19 H19 0.9500
C19 C20 1.394(10)
C20 H20 0.9500
C20 C21 1.382(9)
C21 H21 0.9500

loop_
_geom_torsion_atom_site_label_1
_geom_torsion_atom_site_label_2
_geom_torsion_atom_site_label_3
_geom_torsion_atom_site_label_4
_geom_torsion
I1 C1 C2 C3 117.4(6)
I1 C1 C2 C7 -61.8(7)
I1 C1 C8 O1 173.6(4)
I1 C1 C8 C16 1.1(9)
O1 C8 C16 C17 118.7(6)
O1 C8 C16 C21 -57.5(7)
O1 C9 C10 C11 -174.4(5)
O1 C9 C10 C15 5.6(8)
O2 C9 C10 C11 6.3(9)
O2 C9 C10 C15 -173.7(6)
C1 C2 C3 C4 -178.5(6)
C1 C2 C7 C6 179.7(6)
C1 C8 C16 C17 -68.6(9)
C1 C8 C16 C21 115.2(7)
C2 C1 C8 O1 -5.5(9)
C2 C1 C8 C16 -178.0(5)
C2 C3 C4 C5 -0.6(10)
C3 C2 C7 C6 0.5(10)
C3 C4 C5 C6 -0.8(10)
C4 C5 C6 C7 2.0(10)
C5 C6 C7 C2 -1.9(10)
C7 C2 C3 C4 0.7(10)
C8 O1 C9 O2 -10.0(8)
C8 O1 C9 C10 170.7(5)
C8 C1 C2 C3 -63.5(9)
C8 C1 C2 C7 117.4(7)
C8 C16 C17 C18 -177.3(6)
C8 C16 C21 C20 177.4(6)
C9 O1 C8 C1 113.7(6)
C9 O1 C8 C16 -72.8(6)
C9 C10 C11 C12 179.8(5)
C9 C10 C15 C14 179.2(6)
C10 C11 C12 C13 0.7(9)
C11 C10 C15 C14 -0.7(8)
C11 C12 C13 C14 -0.2(10)
C12 C13 C14 C15 -0.8(10)
C13 C14 C15 C10 1.3(9)
C15 C10 C11 C12 -0.2(9)
C16 C17 C18 C19 0.7(10)
C17 C16 C21 C20 1.1(9)
C17 C18 C19 C20 0.0(10)
C18 C19 C20 C21 -0.1(10)
C19 C20 C21 C16 -0.4(10)
C21 C16 C17 C18 -1.2(9)

loop_
_diffrn_oxdiff_twin_id
_diffrn_oxdiff_twin_ratio
_diffrn_oxdiff_twin_reflns_isolated
_diffrn_oxdiff_twin_reflns_overlapped
1 0.5928 5595 2083
2 0.4072 5554 2083

loop_
_twin_individual_id
_twin_individual_mass_fraction_refined
1 0.45(4)
2 0.303(16)
3 0.25(4)
